data_2222044
loop_
_publ_author_name
'Hu, Xiao'
'Lei, Song'
'Yao, Chang-Sheng'

_publ_section_title
;Ethyl
 2-amino-4-(3-chlorophenyl)-5,10-dioxo-5,10-dihydro-4<i>H</i>-benzo[<i>g</i>]chromene-3-carboxylate
;
_journal_coeditor_code HG2512
_journal_issue 6
_journal_name_full 'Acta Crystallographica Section E'
_journal_page_first o1324
_journal_paper_doi 10.1107/S160053680901753X
_journal_volume 65
_journal_year 2009
_chemical_formula_iupac 'C22 H16 Cl N O5'
_chemical_formula_moiety 'C22 H16 Cl N O5'
_chemical_formula_sum 'C22 H16 Cl N O5'
_chemical_formula_weight 409.81
_chemical_name_systematic
;
Ethyl 2-amino-4-(3-chlorophenyl)-5,10-dioxo-5,10-dihydro-
4<i>H</i>-benzo[<i>g</i>]chromene-3-carboxylate
;
_space_group_IT_number 2
_symmetry_cell_setting triclinic
_symmetry_space_group_name_Hall '-P 1'
_symmetry_space_group_name_H-M 'P -1'
_atom_sites_solution_hydrogens geom
_atom_sites_solution_primary direct
_atom_sites_solution_secondary difmap
_cell_angle_alpha 84.840(13)
_cell_angle_beta 87.714(12)
_cell_angle_gamma 67.429(8)
_cell_formula_units_Z 2
_cell_length_a 6.1175(17)
_cell_length_b 10.021(3)
_cell_length_c 15.967(5)
_cell_measurement_reflns_used 2873
_cell_measurement_temperature 113(2)
_cell_measurement_theta_max 27.9
_cell_measurement_theta_min 2.2
_cell_volume 900.2(5)
_computing_cell_refinement 'CrystalClear (Rigaku/MSC, 2002)'
_computing_data_collection 'CrystalClear (Rigaku/MSC, 2002)'
_computing_data_reduction 'CrystalClear (Rigaku/MSC, 2002)'
_computing_molecular_graphics 'SHELXTL (Sheldrick, 2008)'
_computing_publication_material 'SHELXTL (Sheldrick, 2008)'
_computing_structure_refinement 'SHELXL97 (Sheldrick, 2008)'
_computing_structure_solution 'SHELXS97 (Sheldrick, 2008)'
_diffrn_ambient_temperature 113(2)
_diffrn_detector_area_resol_mean 7.31
_diffrn_measured_fraction_theta_full 0.994
_diffrn_measured_fraction_theta_max 0.994
_diffrn_measurement_device_type 'Rigaku Saturn'
_diffrn_measurement_method \w
_diffrn_radiation_monochromator confocal
_diffrn_radiation_source 'rotating anode'
_diffrn_radiation_type MoK\a
_diffrn_radiation_wavelength 0.71070
_diffrn_reflns_av_R_equivalents 0.0328
_diffrn_reflns_av_sigmaI/netI 0.0447
_diffrn_reflns_limit_h_max 8
_diffrn_reflns_limit_h_min -8
_diffrn_reflns_limit_k_max 13
_diffrn_reflns_limit_k_min -13
_diffrn_reflns_limit_l_max 20
_diffrn_reflns_limit_l_min -20
_diffrn_reflns_number 11338
_diffrn_reflns_theta_full 27.87
_diffrn_reflns_theta_max 27.87
_diffrn_reflns_theta_min 2.21
_exptl_absorpt_coefficient_mu 0.250
_exptl_absorpt_correction_T_max 0.9518
_exptl_absorpt_correction_T_min 0.9244
_exptl_absorpt_correction_type multi-scan
_exptl_absorpt_process_details '(Jacobson, 1998)'
_exptl_crystal_colour red
_exptl_crystal_density_diffrn 1.512
_exptl_crystal_density_method 'not measured'
_exptl_crystal_description block
_exptl_crystal_F_000 424
_exptl_crystal_size_max 0.32
_exptl_crystal_size_mid 0.30
_exptl_crystal_size_min 0.20
_refine_diff_density_max 0.369
_refine_diff_density_min -0.451
_refine_ls_extinction_coef 0.020(4)
_refine_ls_extinction_expression Fc^*^=kFc[1+0.001xFc^2^\l^3^/sin(2\q)]^-1/4^
_refine_ls_extinction_method 'SHELXL97 (Sheldrick, 2008)'
_refine_ls_goodness_of_fit_ref 1.006
_refine_ls_hydrogen_treatment mixed
_refine_ls_matrix_type full
_refine_ls_number_parameters 272
_refine_ls_number_reflns 4261
_refine_ls_number_restraints 0
_refine_ls_restrained_S_all 1.006
_refine_ls_R_factor_all 0.0472
_refine_ls_R_factor_gt 0.0340
_refine_ls_shift/su_max 0.000
_refine_ls_shift/su_mean 0.000
_refine_ls_structure_factor_coef Fsqd
_refine_ls_weighting_details 'calc w=1/[\s^2^(Fo^2^)+(0.0583P)^2^] where P=(Fo^2^+2Fc^2^)/3'
_refine_ls_weighting_scheme calc
_refine_ls_wR_factor_gt 0.0912
_refine_ls_wR_factor_ref 0.0972
_reflns_number_gt 3031
_reflns_number_total 4261
_reflns_threshold_expression I>2\s(I)
_cod_data_source_file hg2512.cif
_cod_data_source_block I
_cod_original_cell_volume 900.2(4)
_cod_database_code 2222044
_cod_database_fobs_code 2222044

loop_
_symmetry_equiv_pos_as_xyz
'x, y, z'
'-x, -y, -z'

loop_
_atom_site_type_symbol
_atom_site_label
_atom_site_fract_x
_atom_site_fract_y
_atom_site_fract_z
_atom_site_U_iso_or_equiv
_atom_site_adp_type
_atom_site_calc_flag
_atom_site_refinement_flags
_atom_site_occupancy
_atom_site_disorder_assembly
_atom_site_disorder_group
Cl Cl1 0.49377(7) 0.57379(4) 0.30597(2) 0.02735(12) Uani d . 1 . .
O O1 -0.07224(16) 0.26225(11) 0.15817(6) 0.0199(2) Uani d . 1 . .
O O2 0.68318(17) 0.12419(11) -0.04552(6) 0.0231(2) Uani d . 1 . .
O O3 0.75549(16) 0.04439(10) 0.11440(5) 0.0172(2) Uani d . 1 . .
O O4 0.88099(17) -0.17355(11) 0.35482(6) 0.0225(2) Uani d . 1 . .
O O5 0.48890(16) -0.07946(10) 0.38009(6) 0.0184(2) Uani d . 1 . .
N N1 1.0294(2) -0.10163(13) 0.20348(8) 0.0191(3) Uani d . 1 . .
C C1 0.0990(2) 0.23745(14) 0.11164(8) 0.0156(3) Uani d . 1 . .
C C2 0.0730(2) 0.29181(14) 0.02047(8) 0.0162(3) Uani d . 1 . .
C C3 -0.1499(2) 0.37702(15) -0.01112(8) 0.0194(3) Uani d . 1 . .
H H3 -0.2854 0.3985 0.0244 0.023 Uiso calc R 1 . .
C C4 -0.1737(3) 0.43104(16) -0.09541(9) 0.0223(3) Uani d . 1 . .
H H4 -0.3264 0.4885 -0.1173 0.027 Uiso calc R 1 . .
C C5 0.0222(3) 0.40187(16) -0.14729(9) 0.0228(3) Uani d . 1 . .
H H5 0.0044 0.4412 -0.2042 0.027 Uiso calc R 1 . .
C C6 0.2449(3) 0.31522(15) -0.11653(8) 0.0203(3) Uani d . 1 . .
H H6 0.3795 0.2939 -0.1524 0.024 Uiso calc R 1 . .
C C7 0.2707(2) 0.25930(14) -0.03244(8) 0.0167(3) Uani d . 1 . .
C C8 0.5078(2) 0.16626(14) -0.00028(8) 0.0164(3) Uani d . 1 . .
C C9 0.5273(2) 0.12298(14) 0.09172(8) 0.0155(3) Uani d . 1 . .
C C10 0.3409(2) 0.15414(14) 0.14472(8) 0.0147(3) Uani d . 1 . .
C C11 0.3707(2) 0.10501(14) 0.23718(8) 0.0148(3) Uani d . 1 . .
H H11 0.2601 0.0547 0.2528 0.018 Uiso calc R 1 . .
C C12 0.6221(2) -0.00336(14) 0.25298(8) 0.0155(3) Uani d . 1 . .
C C13 0.7982(2) -0.02151(14) 0.19472(8) 0.0157(3) Uani d . 1 . .
C C14 0.3041(2) 0.23611(14) 0.28925(8) 0.0145(3) Uani d . 1 . .
C C15 0.4265(2) 0.32887(14) 0.27878(8) 0.0155(3) Uani d . 1 . .
H H15 0.5580 0.3086 0.2414 0.019 Uiso calc R 1 . .
C C16 0.3534(2) 0.45117(15) 0.32365(8) 0.0191(3) Uani d . 1 . .
C C17 0.1670(3) 0.48205(16) 0.38070(8) 0.0233(3) Uani d . 1 . .
H H17 0.1203 0.5659 0.4111 0.028 Uiso calc R 1 . .
C C18 0.0507(3) 0.38732(16) 0.39210(9) 0.0238(3) Uani d . 1 . .
H H18 -0.0756 0.4055 0.4316 0.029 Uiso calc R 1 . .
C C19 0.1165(2) 0.26597(16) 0.34642(8) 0.0203(3) Uani d . 1 . .
H H19 0.0329 0.2030 0.3542 0.024 Uiso calc R 1 . .
C C20 0.6813(2) -0.09205(14) 0.33211(8) 0.0163(3) Uani d . 1 . .
C C21 0.5361(2) -0.17302(15) 0.45788(8) 0.0199(3) Uani d . 1 . .
H H21A 0.6348 -0.1461 0.4955 0.024 Uiso calc R 1 . .
H H21B 0.6222 -0.2754 0.4458 0.024 Uiso calc R 1 . .
C C22 0.3031(3) -0.15439(17) 0.49923(9) 0.0251(3) Uani d . 1 . .
H H22A 0.3301 -0.2167 0.5518 0.030 Uiso calc R 1 . .
H H22B 0.2069 -0.1814 0.4616 0.030 Uiso calc R 1 . .
H H22C 0.2199 -0.0529 0.5113 0.030 Uiso calc R 1 . .
H H1 1.081(3) -0.160(2) 0.2506(12) 0.037(5) Uiso d . 1 . .
H H2 1.111(3) -0.118(2) 0.1561(12) 0.044(5) Uiso d . 1 . .

loop_
_atom_site_aniso_label
_atom_site_aniso_U_11
_atom_site_aniso_U_22
_atom_site_aniso_U_33
_atom_site_aniso_U_12
_atom_site_aniso_U_13
_atom_site_aniso_U_23
Cl1 0.0303(2) 0.01992(19) 0.0328(2) -0.00981(15) -0.00537(15) -0.00406(15)
O1 0.0141(5) 0.0219(5) 0.0218(5) -0.0057(4) 0.0003(4) 0.0018(4)
O2 0.0216(5) 0.0269(6) 0.0188(5) -0.0069(4) 0.0051(4) -0.0046(4)
O3 0.0142(5) 0.0194(5) 0.0159(5) -0.0043(4) 0.0011(4) -0.0011(4)
O4 0.0178(5) 0.0202(5) 0.0229(5) -0.0005(4) -0.0025(4) 0.0027(4)
O5 0.0171(5) 0.0179(5) 0.0163(5) -0.0037(4) -0.0009(4) 0.0048(4)
N1 0.0145(6) 0.0204(6) 0.0194(6) -0.0033(5) 0.0018(5) -0.0030(5)
C1 0.0169(7) 0.0139(6) 0.0175(6) -0.0076(5) -0.0007(5) -0.0012(5)
C2 0.0184(7) 0.0141(6) 0.0174(7) -0.0075(5) -0.0018(5) -0.0013(5)
C3 0.0194(7) 0.0183(7) 0.0215(7) -0.0082(6) -0.0015(5) -0.0010(6)
C4 0.0229(7) 0.0205(7) 0.0227(7) -0.0072(6) -0.0077(6) 0.0006(6)
C5 0.0305(8) 0.0221(7) 0.0168(7) -0.0110(6) -0.0037(6) 0.0003(6)
C6 0.0247(8) 0.0211(7) 0.0162(7) -0.0099(6) 0.0006(5) -0.0020(6)
C7 0.0207(7) 0.0147(6) 0.0168(6) -0.0086(5) -0.0009(5) -0.0029(5)
C8 0.0197(7) 0.0151(6) 0.0171(6) -0.0090(5) 0.0018(5) -0.0043(5)
C9 0.0161(7) 0.0137(6) 0.0170(6) -0.0058(5) -0.0007(5) -0.0025(5)
C10 0.0166(7) 0.0125(6) 0.0156(6) -0.0062(5) -0.0001(5) -0.0012(5)
C11 0.0147(6) 0.0144(6) 0.0148(6) -0.0056(5) -0.0005(5) 0.0015(5)
C12 0.0145(6) 0.0135(6) 0.0172(6) -0.0036(5) -0.0005(5) -0.0015(5)
C13 0.0169(7) 0.0128(6) 0.0175(6) -0.0056(5) -0.0024(5) -0.0021(5)
C14 0.0132(6) 0.0136(6) 0.0121(6) -0.0004(5) -0.0020(5) 0.0016(5)
C15 0.0140(6) 0.0165(7) 0.0123(6) -0.0019(5) -0.0005(5) 0.0003(5)
C16 0.0217(7) 0.0163(7) 0.0163(6) -0.0040(6) -0.0060(5) 0.0015(5)
C17 0.0261(8) 0.0181(7) 0.0157(7) 0.0032(6) -0.0041(5) -0.0027(5)
C18 0.0205(7) 0.0248(8) 0.0155(7) 0.0020(6) 0.0035(5) 0.0005(6)
C19 0.0181(7) 0.0217(7) 0.0172(7) -0.0042(6) 0.0005(5) 0.0031(5)
C20 0.0162(7) 0.0125(6) 0.0186(7) -0.0034(5) -0.0002(5) -0.0027(5)
C21 0.0222(7) 0.0181(7) 0.0152(6) -0.0042(6) -0.0033(5) 0.0047(5)
C22 0.0244(8) 0.0299(8) 0.0195(7) -0.0102(6) -0.0016(6) 0.0058(6)

loop_
_atom_type_symbol
_atom_type_description
_atom_type_scat_dispersion_real
_atom_type_scat_dispersion_imag
_atom_type_scat_source
C C 0.0033 0.0016 'International Tables Vol C Tables 4.2.6.8 and 6.1.1.4'
H H 0.0000 0.0000 'International Tables Vol C Tables 4.2.6.8 and 6.1.1.4'
N N 0.0061 0.0033 'International Tables Vol C Tables 4.2.6.8 and 6.1.1.4'
O O 0.0106 0.0060 'International Tables Vol C Tables 4.2.6.8 and 6.1.1.4'
Cl Cl 0.1484 0.1585 'International Tables Vol C Tables 4.2.6.8 and 6.1.1.4'

loop_
_geom_angle_atom_site_label_1
_geom_angle_atom_site_label_2
_geom_angle_atom_site_label_3
_geom_angle_site_symmetry_1
_geom_angle_site_symmetry_3
_geom_angle
_geom_angle_publ_flag
C9 O3 C13 . . 118.10(10) ?
C20 O5 C21 . . 115.05(10) ?
C13 N1 H1 . . 119.2(11) ?
C13 N1 H2 . . 115.0(12) ?
H1 N1 H2 . . 121.7(17) ?
O1 C1 C10 . . 120.28(11) ?
O1 C1 C2 . . 121.46(11) ?
C10 C1 C2 . . 118.25(11) ?
C3 C2 C7 . . 119.80(12) ?
C3 C2 C1 . . 119.51(12) ?
C7 C2 C1 . . 120.68(11) ?
C2 C3 C4 . . 119.58(13) ?
C2 C3 H3 . . 120.2 ?
C4 C3 H3 . . 120.2 ?
C5 C4 C3 . . 120.69(13) ?
C5 C4 H4 . . 119.7 ?
C3 C4 H4 . . 119.7 ?
C4 C5 C6 . . 120.06(13) ?
C4 C5 H5 . . 120.0 ?
C6 C5 H5 . . 120.0 ?
C5 C6 C7 . . 119.77(13) ?
C5 C6 H6 . . 120.1 ?
C7 C6 H6 . . 120.1 ?
C2 C7 C6 . . 120.06(12) ?
C2 C7 C8 . . 120.43(12) ?
C6 C7 C8 . . 119.50(12) ?
O2 C8 C7 . . 122.97(12) ?
O2 C8 C9 . . 120.19(12) ?
C7 C8 C9 . . 116.84(11) ?
C10 C9 O3 . . 124.60(12) ?
C10 C9 C8 . . 124.01(12) ?
O3 C9 C8 . . 111.36(11) ?
C9 C10 C1 . . 119.43(11) ?
C9 C10 C11 . . 121.75(12) ?
C1 C10 C11 . . 118.82(11) ?
C10 C11 C12 . . 109.30(10) ?
C10 C11 C14 . . 110.13(10) ?
C12 C11 C14 . . 112.83(11) ?
C10 C11 H11 . . 108.1 ?
C12 C11 H11 . . 108.1 ?
C14 C11 H11 . . 108.1 ?
C13 C12 C20 . . 117.77(11) ?
C13 C12 C11 . . 122.20(11) ?
C20 C12 C11 . . 120.02(11) ?
N1 C13 C12 . . 128.18(12) ?
N1 C13 O3 . . 109.49(11) ?
C12 C13 O3 . . 122.33(11) ?
C19 C14 C15 . . 119.25(12) ?
C19 C14 C11 . . 120.14(12) ?
C15 C14 C11 . . 120.59(11) ?
C16 C15 C14 . . 119.13(12) ?
C16 C15 H15 . . 120.4 ?
C14 C15 H15 . . 120.4 ?
C17 C16 C15 . . 122.12(14) ?
C17 C16 Cl1 . . 118.47(11) ?
C15 C16 Cl1 . . 119.39(11) ?
C18 C17 C16 . . 118.20(13) ?
C18 C17 H17 . . 120.9 ?
C16 C17 H17 . . 120.9 ?
C17 C18 C19 . . 120.85(13) ?
C17 C18 H18 . . 119.6 ?
C19 C18 H18 . . 119.6 ?
C18 C19 C14 . . 120.40(14) ?
C18 C19 H19 . . 119.8 ?
C14 C19 H19 . . 119.8 ?
O4 C20 O5 . . 121.56(12) ?
O4 C20 C12 . . 125.79(12) ?
O5 C20 C12 . . 112.64(11) ?
O5 C21 C22 . . 107.88(11) ?
O5 C21 H21A . . 110.1 ?
C22 C21 H21A . . 110.1 ?
O5 C21 H21B . . 110.1 ?
C22 C21 H21B . . 110.1 ?
H21A C21 H21B . . 108.4 ?
C21 C22 H22A . . 109.5 ?
C21 C22 H22B . . 109.5 ?
H22A C22 H22B . . 109.5 ?
C21 C22 H22C . . 109.5 ?
H22A C22 H22C . . 109.5 ?
H22B C22 H22C . . 109.5 ?

loop_
_geom_bond_atom_site_label_1
_geom_bond_atom_site_label_2
_geom_bond_site_symmetry_2
_geom_bond_distance
_geom_bond_publ_flag
Cl1 C16 . 1.7479(15) ?
O1 C1 . 1.2177(16) ?
O2 C8 . 1.2231(16) ?
O3 C9 . 1.3584(16) ?
O3 C13 . 1.3751(15) ?
O4 C20 . 1.2274(16) ?
O5 C20 . 1.3492(16) ?
O5 C21 . 1.4549(15) ?
N1 C13 . 1.3372(17) ?
N1 H1 . 0.898(18) ?
N1 H2 . 0.880(19) ?
C1 C10 . 1.4834(18) ?
C1 C2 . 1.5002(18) ?
C2 C3 . 1.3879(19) ?
C2 C7 . 1.3959(19) ?
C3 C4 . 1.3963(19) ?
C3 H3 . 0.9500 ?
C4 C5 . 1.379(2) ?
C4 H4 . 0.9500 ?
C5 C6 . 1.386(2) ?
C5 H5 . 0.9500 ?
C6 C7 . 1.3984(18) ?
C6 H6 . 0.9500 ?
C7 C8 . 1.4739(19) ?
C8 C9 . 1.4899(18) ?
C9 C10 . 1.3457(18) ?
C10 C11 . 1.5089(17) ?
C11 C12 . 1.5194(18) ?
C11 C14 . 1.5303(19) ?
C11 H11 . 1.0000 ?
C12 C13 . 1.3635(18) ?
C12 C20 . 1.4508(18) ?
C14 C19 . 1.3938(18) ?
C14 C15 . 1.3959(19) ?
C15 C16 . 1.3881(19) ?
C15 H15 . 0.9500 ?
C16 C17 . 1.387(2) ?
C17 C18 . 1.384(2) ?
C17 H17 . 0.9500 ?
C18 C19 . 1.390(2) ?
C18 H18 . 0.9500 ?
C19 H19 . 0.9500 ?
C21 C22 . 1.498(2) ?
C21 H21A . 0.9900 ?
C21 H21B . 0.9900 ?
C22 H22A . 0.9800 ?
C22 H22B . 0.9800 ?
C22 H22C . 0.9800 ?

loop_
_geom_hbond_atom_site_label_D
_geom_hbond_atom_site_label_H
_geom_hbond_atom_site_label_A
_geom_hbond_site_symmetry_A
_geom_hbond_distance_DH
_geom_hbond_distance_HA
_geom_hbond_distance_DA
_geom_hbond_angle_DHA
N1 H1 O4 . 0.898(18) 2.049(18) 2.6827(17) 126.5(15)
N1 H2 O2 2_755 0.880(19) 2.12(2) 2.9913(17) 170.2(18)

loop_
_geom_torsion_atom_site_label_1
_geom_torsion_atom_site_label_2
_geom_torsion_atom_site_label_3
_geom_torsion_atom_site_label_4
_geom_torsion_site_symmetry_1
_geom_torsion_site_symmetry_2
_geom_torsion_site_symmetry_3
_geom_torsion_site_symmetry_4
_geom_torsion
_geom_torsion_publ_flag
O1 C1 C2 C3 . . . . 2.5(2) ?
C10 C1 C2 C3 . . . . -176.36(12) ?
O1 C1 C2 C7 . . . . -178.39(13) ?
C10 C1 C2 C7 . . . . 2.70(19) ?
C7 C2 C3 C4 . . . . -0.8(2) ?
C1 C2 C3 C4 . . . . 178.23(12) ?
C2 C3 C4 C5 . . . . -0.7(2) ?
C3 C4 C5 C6 . . . . 1.6(2) ?
C4 C5 C6 C7 . . . . -1.0(2) ?
C3 C2 C7 C6 . . . . 1.5(2) ?
C1 C2 C7 C6 . . . . -177.59(12) ?
C3 C2 C7 C8 . . . . -178.63(12) ?
C1 C2 C7 C8 . . . . 2.31(19) ?
C5 C6 C7 C2 . . . . -0.6(2) ?
C5 C6 C7 C8 . . . . 179.53(13) ?
C2 C7 C8 O2 . . . . 173.40(13) ?
C6 C7 C8 O2 . . . . -6.7(2) ?
C2 C7 C8 C9 . . . . -6.16(18) ?
C6 C7 C8 C9 . . . . 173.74(12) ?
C13 O3 C9 C10 . . . . 7.43(19) ?
C13 O3 C9 C8 . . . . -170.55(10) ?
O2 C8 C9 C10 . . . . -174.20(13) ?
C7 C8 C9 C10 . . . . 5.37(19) ?
O2 C8 C9 O3 . . . . 3.80(18) ?
C7 C8 C9 O3 . . . . -176.63(11) ?
O3 C9 C10 C1 . . . . -178.19(12) ?
C8 C9 C10 C1 . . . . -0.5(2) ?
O3 C9 C10 C11 . . . . 1.1(2) ?
C8 C9 C10 C11 . . . . 178.79(12) ?
O1 C1 C10 C9 . . . . 177.45(12) ?
C2 C1 C10 C9 . . . . -3.64(19) ?
O1 C1 C10 C11 . . . . -1.82(19) ?
C2 C1 C10 C11 . . . . 177.09(11) ?
C9 C10 C11 C12 . . . . -11.08(17) ?
C1 C10 C11 C12 . . . . 168.17(11) ?
C9 C10 C11 C14 . . . . 113.41(14) ?
C1 C10 C11 C14 . . . . -67.34(15) ?
C10 C11 C12 C13 . . . . 14.24(18) ?
C14 C11 C12 C13 . . . . -108.66(14) ?
C10 C11 C12 C20 . . . . -165.61(11) ?
C14 C11 C12 C20 . . . . 71.50(15) ?
C20 C12 C13 N1 . . . . -7.3(2) ?
C11 C12 C13 N1 . . . . 172.81(13) ?
C20 C12 C13 O3 . . . . 172.24(11) ?
C11 C12 C13 O3 . . . . -7.6(2) ?
C9 O3 C13 N1 . . . . 175.65(11) ?
C9 O3 C13 C12 . . . . -4.00(18) ?
C10 C11 C14 C19 . . . . 118.09(13) ?
C12 C11 C14 C19 . . . . -119.49(13) ?
C10 C11 C14 C15 . . . . -60.43(15) ?
C12 C11 C14 C15 . . . . 62.00(15) ?
C19 C14 C15 C16 . . . . -2.01(18) ?
C11 C14 C15 C16 . . . . 176.52(11) ?
C14 C15 C16 C17 . . . . 2.07(19) ?
C14 C15 C16 Cl1 . . . . -176.00(9) ?
C15 C16 C17 C18 . . . . -0.47(19) ?
Cl1 C16 C17 C18 . . . . 177.61(10) ?
C16 C17 C18 C19 . . . . -1.2(2) ?
C17 C18 C19 C14 . . . . 1.2(2) ?
C15 C14 C19 C18 . . . . 0.43(19) ?
C11 C14 C19 C18 . . . . -178.10(12) ?
C21 O5 C20 O4 . . . . -2.29(19) ?
C21 O5 C20 C12 . . . . 176.26(11) ?
C13 C12 C20 O4 . . . . 6.9(2) ?
C11 C12 C20 O4 . . . . -173.26(13) ?
C13 C12 C20 O5 . . . . -171.59(12) ?
C11 C12 C20 O5 . . . . 8.26(17) ?
C20 O5 C21 C22 . . . . -175.25(12) ?
